data_4088826
loop_
_publ_author_name
'Bhunia, Mrinal'
'Hota, Pradip Kumar'
'Vijaykumar, Gonela'
'Adhikari, Debashis'
'Mandal, Swadhin K.'

_publ_section_title
;
 A Highly Efficient Base-Metal Catalyst: Chemoselective Reduction of
 Imines to Amines Using An Abnormal-NHC--Fe(0) Complex
;
_journal_issue 17
_journal_name_full Organometallics
_journal_page_first 2930
_journal_paper_doi 10.1021/acs.organomet.6b00478
_journal_volume 35
_journal_year 2016
_chemical_formula_moiety 'C43 H44 Fe N2 O4'
_chemical_formula_sum 'C43 H44 Fe N2 O4'
_chemical_formula_weight 708.65
_space_group_crystal_system triclinic
_space_group_IT_number 2
_space_group_name_Hall '-P 1'
_space_group_name_H-M_alt 'P -1'
_atom_sites_solution_hydrogens geom
_atom_sites_solution_primary iterative
_atom_sites_solution_secondary difmap
_audit_creation_date 2015-04-21
_audit_creation_method
;
  Olex2 1.2-ac2
  (compiled Nov  7 2012 10:34:12, GUI svn.r4372)
;
_cell_angle_alpha 77.341(8)
_cell_angle_beta 80.516(7)
_cell_angle_gamma 79.342(7)
_cell_formula_units_Z 2
_cell_length_a 10.1393(8)
_cell_length_b 10.7878(10)
_cell_length_c 18.1314(15)
_cell_measurement_reflns_used 3897
_cell_measurement_temperature 100.01(10)
_cell_measurement_theta_max 24.9890
_cell_measurement_theta_min 2.0460
_cell_volume 1885.6(3)
_computing_cell_refinement
;
CrysAlisPro, Agilent Technologies,
Version 1.171.37.33c (release 11-04-2014 CrysAlis171 .NET)
(compiled Apr 11 2014,15:12:41)
;
_computing_data_collection
;
CrysAlisPro, Agilent Technologies,
Version 1.171.37.33c (release 11-04-2014 CrysAlis171 .NET)
(compiled Apr 11 2014,15:12:41)
;
_computing_data_reduction
;
CrysAlisPro, Agilent Technologies,
Version 1.171.37.33c (release 11-04-2014 CrysAlis171 .NET)
(compiled Apr 11 2014,15:12:41)
;
_computing_molecular_graphics
;
O. V. Dolomanov, L. J. Bourhis, R. J. Gildea, J. A. K. Howard and H. Puschmann,
OLEX2: a complete structure solution, refinement and analysis program.
J. Appl. Cryst. (2009). 42, 339-341.
;
_computing_publication_material
;
O. V. Dolomanov, L. J. Bourhis, R. J. Gildea, J. A. K. Howard and H. Puschmann,
OLEX2: a complete structure solution, refinement and analysis program.
J. Appl. Cryst. (2009). 42, 339-341.
;
_computing_structure_refinement
;
SHELXL, G.M. Sheldrick, Acta Cryst.
(2008). A64, 112-122
;
_computing_structure_solution
;
olex2.solve (L.J. Bourhis, O.V. Dolomanov, R.J. Gildea, J.A.K. Howard,
H. Puschmann, in preparation, 2011)
;
_diffrn_ambient_environment N~2~
_diffrn_ambient_temperature 100.01(10)
_diffrn_detector 'CCD plate'
_diffrn_detector_area_resol_mean 7.9580
_diffrn_detector_type Eos
_diffrn_measured_fraction_theta_full 0.8618
_diffrn_measured_fraction_theta_max 0.9978
_diffrn_measurement_details
;
#__ type_ start__ end____ width___ exp.time_
  1 omega   -5.00  108.00   1.0000   40.8000
omega____ theta____ kappa____ phi______ frames
    -       27.3512   77.0000  -30.0000 113

#__ type_ start__ end____ width___ exp.time_
  2 omega   57.00  107.00   1.0000   40.8000
omega____ theta____ kappa____ phi______ frames
    -       27.3512   77.0000   90.0000 50

#__ type_ start__ end____ width___ exp.time_
  3 omega   18.00   61.00   1.0000   40.8000
omega____ theta____ kappa____ phi______ frames
    -       27.3512  -57.0000  -30.0000 43

#__ type_ start__ end____ width___ exp.time_
  4 omega   35.00  120.00   1.0000   40.8000
omega____ theta____ kappa____ phi______ frames
    -       27.3512  178.0000 -180.0000 85

#__ type_ start__ end____ width___ exp.time_
  5 omega  -52.00   26.00   1.0000   40.8000
omega____ theta____ kappa____ phi______ frames
    -       27.3512  -38.0000 -150.0000 78

#__ type_ start__ end____ width___ exp.time_
  6 omega  -20.00   80.00   1.0000   40.8000
omega____ theta____ kappa____ phi______ frames
    -       27.3512  -99.0000 -180.0000 100
;
_diffrn_measurement_device 'four-circle diffractometer'
_diffrn_measurement_device_type 'SuperNova, Dual, Cu at zero, Eos'
_diffrn_measurement_method '\w scans'
_diffrn_orient_matrix_UB_11 -0.0380216000
_diffrn_orient_matrix_UB_12 -0.0472470000
_diffrn_orient_matrix_UB_13 -0.0029996000
_diffrn_orient_matrix_UB_21 0.0603343000
_diffrn_orient_matrix_UB_22 -0.0380787000
_diffrn_orient_matrix_UB_23 -0.0133143000
_diffrn_orient_matrix_UB_31 0.0082274000
_diffrn_orient_matrix_UB_32 -0.0311480000
_diffrn_orient_matrix_UB_33 0.0380626000
_diffrn_radiation_monochromator mirror
_diffrn_radiation_probe x-ray
_diffrn_radiation_type 'Mo K\a'
_diffrn_radiation_wavelength 0.71073
_diffrn_reflns_av_R_equivalents 0.0402
_diffrn_reflns_av_unetI/netI 0.0743
_diffrn_reflns_limit_h_max 12
_diffrn_reflns_limit_h_min -12
_diffrn_reflns_limit_k_max 12
_diffrn_reflns_limit_k_min -12
_diffrn_reflns_limit_l_max 21
_diffrn_reflns_limit_l_min -20
_diffrn_reflns_number 11853
_diffrn_reflns_theta_full 25.00
_diffrn_reflns_theta_max 25.03
_diffrn_reflns_theta_min 1.96
_diffrn_source 'SuperNova (Mo) X-ray Source'
_exptl_absorpt_coefficient_mu 0.443
_exptl_absorpt_correction_T_max 1.00000
_exptl_absorpt_correction_T_min 0.86402
_exptl_absorpt_correction_type multi-scan
_exptl_absorpt_process_details
;
CrysAlisPro, Agilent Technologies,
Version 1.171.37.33c (release 11-04-2014 CrysAlis171 .NET)
(compiled Apr 11 2014,15:12:41)
Empirical absorption correction using spherical harmonics,
 implemented in SCALE3 ABSPACK scaling algorithm.
;
_exptl_crystal_colour 'clear yellowish yellow'
_exptl_crystal_colour_lustre clear
_exptl_crystal_colour_modifier yellowish
_exptl_crystal_colour_primary yellow
_exptl_crystal_density_diffrn 1.248
_exptl_crystal_density_method 'not measured'
_exptl_crystal_description plate
_exptl_crystal_F_000 748
_exptl_crystal_size_max 0.46
_exptl_crystal_size_mid 0.25
_exptl_crystal_size_min 0.15
_refine_diff_density_max 1.001
_refine_diff_density_min -1.207
_refine_diff_density_rms 0.080
_refine_ls_extinction_method none
_refine_ls_goodness_of_fit_ref 1.045
_refine_ls_hydrogen_treatment mixed
_refine_ls_matrix_type full
_refine_ls_number_parameters 441
_refine_ls_number_reflns 6654
_refine_ls_number_restraints 0
_refine_ls_restrained_S_all 1.045
_refine_ls_R_factor_all 0.0823
_refine_ls_R_factor_gt 0.0618
_refine_ls_shift/su_max 0.001
_refine_ls_shift/su_mean 0.000
_refine_ls_structure_factor_coef Fsqd
_refine_ls_weighting_details 'calc w=1/[\s^2^(Fo^2^)+(0.0465P)^2^+3.2203P] where P=(Fo^2^+2Fc^2^)/3'
_refine_ls_weighting_scheme calc
_refine_ls_wR_factor_gt 0.1331
_refine_ls_wR_factor_ref 0.1461
_reflns_number_gt 5162
_reflns_number_total 6654
_reflns_threshold_expression >2sigma(I)
_cod_data_source_file om6b00478_si_003.cif
_cod_data_source_block gbfe
_cod_database_code 4088826
_chemical_oxdiff_formula 'C H N2 O4 Fe1'
_reflns_odcompleteness_completeness 86.18
_reflns_odcompleteness_iscentric 1
_reflns_odcompleteness_theta 26.32
_olex2_refinement_description
;
1. Fixed Uiso
 At 1.2 times of:
  H9 of C9, H21 of C21, H16 of C16, H36 of C36, H25 of C25, H29 of C29, H14
  of C14, H34 of C34, H32 of C32, H15 of C15, H18 of C18, H27 of C27, H7 of C7,
  H10 of C10, H33 of C33, H26 of C26, H39 of C39, H8 of C8, H11 of C11, H28 of
  C28
 At 1.5 times of:
  {H37A,H37B,H37C} of C37, {H20A,H20B,H20C} of C20, {H38A,H38B,H38C} of C38,
  {H19A,H19B,H19C} of C19, {H40A,H40B,H40C} of C40, {H23A,H23B,H23C} of C23,
  {H41A,H41B,H41C} of C41, {H22A,H22B,H22C} of C22
2. Uiso/Uaniso restraints and constraints
Uanis(O4) = Uanis(O3) = Uanis(O2) = Uanis(O1)
3.a Ternary CH refined with riding coordinates:
 C36(H36), C21(H21), C18(H18), C39(H39)
3.b Aromatic/amide H refined with riding coordinates:
 C14(H14), C29(H29), C9(H9), C34(H34), C16(H16), C25(H25), C32(H32), C15(H15),
 C10(H10), C33(H33), C7(H7), C27(H27), C8(H8), C11(H11), C28(H28), C26(H26)
3.c Idealised Me refined as rotating group:
 C37(H37A,H37B,H37C), C19(H19A,H19B,H19C), C40(H40A,H40B,H40C), C23(H23A,H23B,
 H23C), C41(H41A,H41B,H41C), C22(H22A,H22B,H22C), C20(H20A,H20B,H20C), C38(H38A,
 H38B,H38C)
;

loop_
_space_group_symop_id
_space_group_symop_operation_xyz
1 'x, y, z'
2 '-x, -y, -z'

loop_
_atom_site_label
_atom_site_type_symbol
_atom_site_fract_x
_atom_site_fract_y
_atom_site_fract_z
_atom_site_U_iso_or_equiv
_atom_site_adp_type
_atom_site_occupancy
_atom_site_symmetry_multiplicity
_atom_site_calc_flag
_atom_site_refinement_flags
Fe1 Fe 0.40931(5) 0.45270(5) 0.28311(3) 0.01804(16) Uani 1 1 d .
N1 N 0.1966(3) 0.6765(3) 0.21544(15) 0.0145(6) Uani 1 1 d .
N3 N 0.1181(3) 0.7850(3) 0.30470(15) 0.0140(6) Uani 1 1 d .
O4 O 0.5891(3) 0.6403(3) 0.27586(17) 0.0390(4) Uani 1 1 d .
O3 O 0.2300(3) 0.3289(3) 0.40968(17) 0.0390(4) Uani 1 1 d .
O1 O 0.4202(3) 0.3582(3) 0.14111(17) 0.0390(4) Uani 1 1 d .
C13 C -0.0901(3) 0.9049(3) 0.36128(18) 0.0148(7) Uani 1 1 d .
C14 C -0.1499(4) 1.0069(3) 0.39776(19) 0.0200(8) Uani 1 1 d .
H14 H -0.2434 1.0211 0.4105 0.024 Uiso 1 1 calc R
C5 C 0.2587(3) 0.6055(3) 0.27949(19) 0.0153(7) Uani 1 1 d .
C30 C 0.2217(3) 0.6411(3) 0.14132(19) 0.0161(7) Uani 1 1 d .
C12 C 0.0510(3) 0.8879(3) 0.34459(18) 0.0142(7) Uani 1 1 d .
O2 O 0.6299(3) 0.2414(3) 0.31612(17) 0.0390(4) Uani 1 1 d .
C24 C 0.0374(3) 0.8849(3) 0.17832(19) 0.0163(7) Uani 1 1 d .
C4 C 0.2038(3) 0.6748(3) 0.33590(19) 0.0146(7) Uani 1 1 d .
C29 C -0.0360(4) 0.8504(3) 0.12906(19) 0.0193(8) Uani 1 1 d .
H29 H -0.0339 0.7639 0.1287 0.023 Uiso 1 1 calc R
C2 C 0.1153(3) 0.7849(3) 0.23120(18) 0.0135(7) Uani 1 1 d .
C36 C 0.0265(4) 0.5080(3) 0.1825(2) 0.0226(8) Uani 1 1 d .
H36 H 0.0021 0.5625 0.2209 0.027 Uiso 1 1 calc R
C9 C 0.2356(4) 0.5844(3) 0.5744(2) 0.0245(9) Uani 1 1 d .
H9 H 0.2421 0.5632 0.6263 0.029 Uiso 1 1 calc R
C31 C 0.3274(4) 0.6879(3) 0.08957(19) 0.0189(8) Uani 1 1 d .
C6 C 0.2161(3) 0.6457(3) 0.41848(19) 0.0156(7) Uani 1 1 d .
C34 C 0.1720(4) 0.5242(4) 0.0546(2) 0.0254(9) Uani 1 1 d .
H34 H 0.1209 0.4704 0.0419 0.031 Uiso 1 1 calc R
C35 C 0.1413(4) 0.5590(3) 0.12578(19) 0.0186(8) Uani 1 1 d .
C16 C 0.0656(4) 1.0681(3) 0.3971(2) 0.0197(8) Uani 1 1 d .
H16 H 0.1157 1.1238 0.4086 0.024 Uiso 1 1 calc R
C25 C 0.0312(4) 1.0153(3) 0.17854(19) 0.0199(8) Uani 1 1 d .
H25 H 0.0786 1.0401 0.2112 0.024 Uiso 1 1 calc R
C37 C 0.0706(4) 0.3700(4) 0.2238(2) 0.0295(9) Uani 1 1 d .
H37A H 0.1010 0.3155 0.1871 0.044 Uiso 1 1 calc R
H37B H -0.0046 0.3395 0.2580 0.044 Uiso 1 1 calc R
H37C H 0.1431 0.3686 0.2522 0.044 Uiso 1 1 calc R
C21 C -0.1827(3) 0.8244(3) 0.3407(2) 0.0185(8) Uani 1 1 d .
H21 H -0.1261 0.7581 0.3152 0.022 Uiso 1 1 calc R
C32 C 0.3533(4) 0.6492(4) 0.0193(2) 0.0250(9) Uani 1 1 d .
H32 H 0.4229 0.6785 -0.0167 0.030 Uiso 1 1 calc R
C17 C 0.1316(3) 0.9675(3) 0.36177(19) 0.0156(7) Uani 1 1 d .
C15 C -0.0731(4) 1.0867(3) 0.4152(2) 0.0218(8) Uani 1 1 d .
H15 H -0.1153 1.1539 0.4395 0.026 Uiso 1 1 calc R
C18 C 0.2857(3) 0.9531(3) 0.34138(19) 0.0179(8) Uani 1 1 d .
H18 H 0.3173 0.8680 0.3284 0.022 Uiso 1 1 calc R
C10 C 0.1114(4) 0.5963(3) 0.5488(2) 0.0244(9) Uani 1 1 d .
H10 H 0.0343 0.5839 0.5835 0.029 Uiso 1 1 calc R
C19 C 0.3554(4) 0.9598(4) 0.4094(2) 0.0252(9) Uani 1 1 d .
H19A H 0.3321 1.0447 0.4206 0.038 Uiso 1 1 calc R
H19B H 0.4517 0.9404 0.3969 0.038 Uiso 1 1 calc R
H19C H 0.3258 0.8985 0.4532 0.038 Uiso 1 1 calc R
C33 C 0.2770(4) 0.5681(4) 0.0024(2) 0.0261(9) Uani 1 1 d .
H33 H 0.2964 0.5427 -0.0446 0.031 Uiso 1 1 calc R
C40 C 0.3670(4) 0.9169(4) 0.0649(2) 0.0290(9) Uani 1 1 d .
H40A H 0.3863 0.9204 0.0109 0.043 Uiso 1 1 calc R
H40B H 0.4161 0.9743 0.0791 0.043 Uiso 1 1 calc R
H40C H 0.2717 0.9422 0.0784 0.043 Uiso 1 1 calc R
C7 C 0.3403(4) 0.6342(3) 0.4451(2) 0.0223(8) Uani 1 1 d .
H7 H 0.4176 0.6468 0.4106 0.027 Uiso 1 1 calc R
C27 C -0.1164(4) 1.0723(4) 0.0814(2) 0.0274(9) Uani 1 1 d .
H27 H -0.1674 1.1349 0.0491 0.033 Uiso 1 1 calc R
C23 C -0.2655(4) 0.7579(3) 0.4112(2) 0.0232(8) Uani 1 1 d .
H23A H -0.2056 0.7005 0.4439 0.035 Uiso 1 1 calc R
H23B H -0.3239 0.7100 0.3961 0.035 Uiso 1 1 calc R
H23C H -0.3190 0.8213 0.4381 0.035 Uiso 1 1 calc R
C8 C 0.3490(4) 0.6041(3) 0.5227(2) 0.0250(9) Uani 1 1 d .
H8 H 0.4320 0.5973 0.5400 0.030 Uiso 1 1 calc R
C11 C 0.1030(4) 0.6268(3) 0.4713(2) 0.0195(8) Uani 1 1 d .
H11 H 0.0196 0.6347 0.4544 0.023 Uiso 1 1 calc R
C28 C -0.1115(4) 0.9434(3) 0.0809(2) 0.0251(9) Uani 1 1 d .
H28 H -0.1593 0.9194 0.0481 0.030 Uiso 1 1 calc R
C26 C -0.0453(4) 1.1074(4) 0.1302(2) 0.0253(9) Uani 1 1 d .
H26 H -0.0488 1.1940 0.1307 0.030 Uiso 1 1 calc R
C39 C 0.4100(4) 0.7795(4) 0.1070(2) 0.0234(8) Uani 1 1 d .
H39 H 0.3909 0.7790 0.1618 0.028 Uiso 1 1 calc R
C41 C 0.5635(4) 0.7378(4) 0.0879(2) 0.0328(10) Uani 1 1 d .
H41A H 0.5881 0.6502 0.1127 0.049 Uiso 1 1 calc R
H41B H 0.6117 0.7922 0.1054 0.049 Uiso 1 1 calc R
H41C H 0.5863 0.7451 0.0338 0.049 Uiso 1 1 calc R
C22 C -0.2777(4) 0.9089(4) 0.2853(2) 0.0226(8) Uani 1 1 d .
H22A H -0.3357 0.9732 0.3098 0.034 Uiso 1 1 calc R
H22B H -0.3317 0.8564 0.2706 0.034 Uiso 1 1 calc R
H22C H -0.2249 0.9500 0.2408 0.034 Uiso 1 1 calc R
C20 C 0.3287(4) 1.0536(4) 0.2723(2) 0.0286(9) Uani 1 1 d .
H20A H 0.2940 1.0422 0.2285 0.043 Uiso 1 1 calc R
H20B H 0.4257 1.0436 0.2629 0.043 Uiso 1 1 calc R
H20C H 0.2935 1.1381 0.2822 0.043 Uiso 1 1 calc R
C38 C -0.1009(4) 0.5122(4) 0.1458(2) 0.0315(10) Uani 1 1 d .
H38A H -0.1266 0.5975 0.1178 0.047 Uiso 1 1 calc R
H38B H -0.1733 0.4893 0.1849 0.047 Uiso 1 1 calc R
H38C H -0.0823 0.4526 0.1118 0.047 Uiso 1 1 calc R
C42 C 0.4074(4) 0.4046(3) 0.1946(2) 0.0210(8) Uani 1 1 d .
C45 C 0.5175(4) 0.5660(4) 0.2790(2) 0.0221(8) Uani 1 1 d .
C44 C 0.3027(4) 0.3791(3) 0.3602(2) 0.0235(8) Uani 1 1 d .
C43 C 0.5415(4) 0.3264(4) 0.3022(2) 0.0307(10) Uani 1 1 d .

loop_
_atom_site_aniso_label
_atom_site_aniso_U_11
_atom_site_aniso_U_22
_atom_site_aniso_U_33
_atom_site_aniso_U_23
_atom_site_aniso_U_13
_atom_site_aniso_U_12
Fe1 0.0188(3) 0.0156(3) 0.0210(3) -0.0074(2) -0.0085(2) 0.0038(2)
N1 0.0146(15) 0.0156(15) 0.0138(14) -0.0058(11) -0.0052(12) 0.0024(12)
N3 0.0144(15) 0.0134(14) 0.0147(15) -0.0060(11) -0.0042(12) 0.0023(12)
O4 0.0436(10) 0.0329(8) 0.0434(9) -0.0144(7) -0.0146(8) 0.0027(8)
O3 0.0436(10) 0.0329(8) 0.0434(9) -0.0144(7) -0.0146(8) 0.0027(8)
O1 0.0436(10) 0.0329(8) 0.0434(9) -0.0144(7) -0.0146(8) 0.0027(8)
C13 0.0158(18) 0.0124(17) 0.0148(17) -0.0016(13) -0.0037(14) 0.0021(14)
C14 0.0161(18) 0.0215(19) 0.0210(19) -0.0069(15) -0.0029(15) 0.0042(16)
C5 0.0144(18) 0.0154(17) 0.0172(18) -0.0035(14) -0.0054(14) -0.0020(15)
C30 0.0151(18) 0.0180(18) 0.0152(17) -0.0063(14) -0.0071(14) 0.0056(15)
C12 0.0176(18) 0.0129(16) 0.0120(16) -0.0049(13) -0.0066(14) 0.0053(14)
O2 0.0436(10) 0.0329(8) 0.0434(9) -0.0144(7) -0.0146(8) 0.0027(8)
C24 0.0133(17) 0.0191(18) 0.0144(17) -0.0042(14) 0.0010(14) 0.0012(15)
C4 0.0146(17) 0.0115(16) 0.0186(18) -0.0039(13) -0.0076(14) 0.0015(14)
C29 0.0203(19) 0.0170(18) 0.0199(19) -0.0035(14) -0.0057(15) 0.0017(15)
C2 0.0105(17) 0.0140(17) 0.0171(18) -0.0050(13) -0.0025(14) -0.0017(14)
C36 0.020(2) 0.025(2) 0.028(2) -0.0131(16) -0.0073(16) -0.0041(17)
C9 0.039(2) 0.0181(19) 0.0164(19) -0.0042(15) -0.0099(17) 0.0025(18)
C31 0.0176(19) 0.0196(18) 0.0196(18) -0.0066(15) -0.0067(15) 0.0041(15)
C6 0.0200(19) 0.0088(16) 0.0186(18) -0.0065(13) -0.0090(15) 0.0061(14)
C34 0.029(2) 0.025(2) 0.026(2) -0.0142(16) -0.0125(18) 0.0042(18)
C35 0.0183(19) 0.0173(18) 0.0208(19) -0.0081(15) -0.0070(15) 0.0050(15)
C16 0.025(2) 0.0144(17) 0.0228(19) -0.0069(14) -0.0073(16) -0.0040(16)
C25 0.0218(19) 0.0211(19) 0.0178(18) -0.0040(15) -0.0066(15) -0.0019(16)
C37 0.029(2) 0.030(2) 0.031(2) -0.0020(17) -0.0119(18) -0.0090(19)
C21 0.0164(18) 0.0162(18) 0.0248(19) -0.0100(15) -0.0016(15) -0.0009(15)
C32 0.024(2) 0.029(2) 0.0173(19) -0.0034(16) -0.0020(16) 0.0053(18)
C17 0.0162(18) 0.0144(17) 0.0161(17) -0.0045(14) -0.0049(14) 0.0027(15)
C15 0.022(2) 0.0155(18) 0.029(2) -0.0122(15) -0.0054(16) 0.0059(16)
C18 0.0149(18) 0.0172(18) 0.0220(19) -0.0056(14) -0.0031(15) -0.0006(15)
C10 0.032(2) 0.0182(19) 0.024(2) -0.0068(15) -0.0043(17) -0.0025(17)
C19 0.0174(19) 0.031(2) 0.029(2) -0.0094(17) -0.0073(16) 0.0011(17)
C33 0.031(2) 0.030(2) 0.0180(19) -0.0135(16) -0.0077(17) 0.0092(18)
C40 0.025(2) 0.026(2) 0.031(2) 0.0019(17) 0.0020(17) -0.0063(18)
C7 0.022(2) 0.0219(19) 0.024(2) -0.0102(15) -0.0074(16) 0.0041(16)
C27 0.028(2) 0.024(2) 0.026(2) 0.0041(16) -0.0123(17) 0.0033(18)
C23 0.0182(19) 0.0220(19) 0.029(2) -0.0035(16) -0.0032(16) -0.0038(16)
C8 0.026(2) 0.025(2) 0.026(2) -0.0092(16) -0.0157(17) 0.0062(17)
C11 0.0217(19) 0.0165(18) 0.0222(19) -0.0077(15) -0.0096(16) 0.0026(15)
C28 0.027(2) 0.026(2) 0.025(2) -0.0040(16) -0.0118(17) -0.0019(17)
C26 0.031(2) 0.0163(19) 0.028(2) 0.0002(15) -0.0103(18) -0.0013(17)
C39 0.0193(19) 0.030(2) 0.0199(19) -0.0061(16) -0.0007(15) -0.0018(17)
C41 0.020(2) 0.041(2) 0.037(2) -0.0078(19) -0.0022(18) -0.0037(19)
C22 0.0174(19) 0.028(2) 0.025(2) -0.0092(16) -0.0067(16) -0.0019(17)
C20 0.017(2) 0.034(2) 0.034(2) -0.0017(18) -0.0061(17) -0.0045(18)
C38 0.024(2) 0.030(2) 0.044(3) -0.0087(19) -0.0140(19) -0.0034(18)
C42 0.0187(19) 0.0179(18) 0.026(2) -0.0077(15) -0.0049(16) 0.0036(16)
C45 0.020(2) 0.0227(19) 0.026(2) -0.0097(16) -0.0076(16) -0.0009(17)
C44 0.030(2) 0.0182(19) 0.023(2) -0.0050(15) -0.0048(17) -0.0021(17)
C43 0.027(2) 0.025(2) 0.046(3) -0.0189(19) -0.0140(19) 0.0040(18)

loop_
_atom_type_symbol
_atom_type_description
_atom_type_scat_dispersion_real
_atom_type_scat_dispersion_imag
_atom_type_scat_source
C C 0.0033 0.0016 'International Tables Vol C Tables 4.2.6.8 and 6.1.1.4'
H H 0.0000 0.0000 'International Tables Vol C Tables 4.2.6.8 and 6.1.1.4'
Fe Fe 0.3463 0.8444 'International Tables Vol C Tables 4.2.6.8 and 6.1.1.4'
N N 0.0061 0.0033 'International Tables Vol C Tables 4.2.6.8 and 6.1.1.4'
O O 0.0106 0.0060 'International Tables Vol C Tables 4.2.6.8 and 6.1.1.4'

loop_
_geom_angle_atom_site_label_1
_geom_angle_atom_site_label_2
_geom_angle_atom_site_label_3
_geom_angle
C42 Fe1 C5 101.84(14)
C45 Fe1 C5 85.28(15)
C45 Fe1 C42 115.25(17)
C44 Fe1 C5 84.82(15)
C44 Fe1 C42 114.37(17)
C44 Fe1 C45 130.38(17)
C43 Fe1 C5 169.71(16)
C43 Fe1 C42 88.44(17)
C43 Fe1 C45 90.62(18)
C43 Fe1 C44 90.70(19)
C5 N1 C30 124.2(3)
C2 N1 C5 111.6(3)
C2 N1 C30 124.1(3)
C4 N3 C12 125.3(3)
C2 N3 C12 125.4(3)
C2 N3 C4 109.2(3)
C14 C13 C12 116.4(3)
C14 C13 C21 118.1(3)
C12 C13 C21 125.4(3)
C15 C14 C13 121.3(3)
N1 C5 Fe1 127.9(2)
C4 C5 Fe1 128.5(2)
C4 C5 N1 103.2(3)
C31 C30 N1 117.8(3)
C31 C30 C35 123.4(3)
C35 C30 N1 118.7(3)
C13 C12 N3 118.6(3)
C13 C12 C17 123.5(3)
C17 C12 N3 117.9(3)
C29 C24 C2 120.4(3)
C25 C24 C29 118.7(3)
C25 C24 C2 120.9(3)
N3 C4 C6 120.2(3)
C5 C4 N3 109.0(3)
C5 C4 C6 130.7(3)
C28 C29 C24 120.6(3)
N1 C2 C24 127.4(3)
N3 C2 N1 106.9(3)
N3 C2 C24 125.7(3)
C35 C36 C37 111.4(3)
C35 C36 C38 113.1(3)
C37 C36 C38 109.0(3)
C8 C9 C10 119.8(3)
C30 C31 C32 117.1(3)
C30 C31 C39 122.3(3)
C32 C31 C39 120.6(3)
C7 C6 C4 121.8(3)
C11 C6 C4 119.9(3)
C11 C6 C7 118.4(3)
C33 C34 C35 121.2(4)
C30 C35 C36 123.2(3)
C34 C35 C30 116.7(3)
C34 C35 C36 120.1(3)
C15 C16 C17 121.0(3)
C26 C25 C24 120.1(3)
C13 C21 C22 110.3(3)
C23 C21 C13 111.7(3)
C23 C21 C22 109.9(3)
C33 C32 C31 121.0(4)
C12 C17 C18 124.1(3)
C16 C17 C12 117.1(3)
C16 C17 C18 118.7(3)
C14 C15 C16 120.7(3)
C17 C18 C19 111.5(3)
C20 C18 C17 112.2(3)
C20 C18 C19 109.7(3)
C11 C10 C9 119.6(4)
C32 C33 C34 120.6(3)
C8 C7 C6 120.4(4)
C26 C27 C28 119.7(3)
C9 C8 C7 120.4(3)
C6 C11 C10 121.4(3)
C29 C28 C27 120.2(3)
C27 C26 C25 120.7(3)
C31 C39 C40 110.6(3)
C31 C39 C41 112.4(3)
C40 C39 C41 110.5(3)
O1 C42 Fe1 169.9(3)
O4 C45 Fe1 179.6(4)
O3 C44 Fe1 177.8(3)
O2 C43 Fe1 179.1(4)

loop_
_geom_bond_atom_site_label_1
_geom_bond_atom_site_label_2
_geom_bond_distance
Fe1 C5 2.026(3)
Fe1 C42 1.796(4)
Fe1 C45 1.770(4)
Fe1 C44 1.757(4)
Fe1 C43 1.745(4)
N1 C5 1.416(4)
N1 C30 1.447(4)
N1 C2 1.357(4)
N3 C12 1.460(4)
N3 C4 1.404(4)
N3 C2 1.338(4)
O4 C45 1.163(4)
O3 C44 1.166(5)
O1 C42 1.164(4)
C13 C14 1.399(5)
C13 C12 1.399(5)
C13 C21 1.528(5)
C14 C15 1.378(5)
C5 C4 1.382(5)
C30 C31 1.395(5)
C30 C35 1.407(5)
C12 C17 1.401(5)
O2 C43 1.173(4)
C24 C29 1.399(5)
C24 C2 1.480(4)
C24 C25 1.396(5)
C4 C6 1.482(5)
C29 C28 1.381(5)
C36 C35 1.520(5)
C36 C37 1.534(5)
C36 C38 1.537(5)
C9 C10 1.387(5)
C9 C8 1.376(5)
C31 C32 1.397(5)
C31 C39 1.519(5)
C6 C7 1.396(5)
C6 C11 1.383(5)
C34 C35 1.393(5)
C34 C33 1.383(6)
C16 C17 1.390(5)
C16 C15 1.378(5)
C25 C26 1.384(5)
C21 C23 1.524(5)
C21 C22 1.536(5)
C32 C33 1.379(5)
C17 C18 1.532(5)
C18 C19 1.540(5)
C18 C20 1.528(5)
C10 C11 1.384(5)
C40 C39 1.532(5)
C7 C8 1.388(5)
C27 C28 1.384(5)
C27 C26 1.380(5)
C39 C41 1.542(5)
